data_7718863
loop_
_publ_author_name
'Price, Jeffrey S.'
'Emslie, David J. H.'

_publ_section_title
;
 Manganese germylene complexes: reactivity with dihydrogen, isonitriles,
 and dinitrogen.
;
_journal_issue 25
_journal_name_full 'Dalton transactions (Cambridge, England : 2003)'
_journal_page_first 9949
_journal_page_last 9968
_journal_paper_doi 10.1039/d5dt01025j
_journal_volume 54
_journal_year 2025
_chemical_formula_moiety 'C24 H43 Ge Mn N2 P4'
_chemical_formula_sum 'C24 H43 Ge Mn N2 P4'
_chemical_formula_weight 611.01
_space_group_crystal_system monoclinic
_space_group_IT_number 9
_space_group_name_Hall 'C -2yc'
_space_group_name_H-M_alt 'C 1 c 1'
_atom_sites_solution_hydrogens geom
_atom_sites_solution_primary dual
_audit_creation_date 2024-08-07
_audit_creation_method
;
Olex2 1.5
(compiled 2024.02.16 svn.r378c4104 for OlexSys, GUI svn.r6928)
;
_audit_update_record
;
2025-05-01 deposited with the CCDC.	2025-06-03 downloaded from the CCDC.
;
_cell_angle_alpha 90
_cell_angle_beta 105.80(3)
_cell_angle_gamma 90
_cell_formula_units_Z 4
_cell_length_a 10.333(2)
_cell_length_b 16.308(3)
_cell_length_c 17.760(4)
_cell_measurement_reflns_used 488
_cell_measurement_temperature 100
_cell_measurement_theta_max 19.92
_cell_measurement_theta_min 2.34
_cell_volume 2879.7(11)
_computing_cell_refinement 'STOE X-AREA'
_computing_data_collection 'STOE X-AREA'
_computing_data_reduction 'STOE X-RED'
_computing_molecular_graphics 'Olex2 1.5 (Dolomanov et al., 2009)'
_computing_publication_material 'Olex2 1.5 (Dolomanov et al., 2009)'
_computing_structure_refinement 'SHELXL 2018/3 (Sheldrick, 2015)'
_computing_structure_solution 'SHELXT 2018/2 (Sheldrick, 2018)'
_diffrn_ambient_temperature 100
_diffrn_detector 'image plate (34 cm diameter)'
_diffrn_detector_area_resol_mean 6.67
_diffrn_detector_type STOE
_diffrn_measured_fraction_theta_full 0.999
_diffrn_measured_fraction_theta_max 0.999
_diffrn_measurement_details
;
 204 frames, detector distance = 115 mm
;
_diffrn_measurement_device '2-circle goniometer'
_diffrn_measurement_device_type 'STOE IPDS 2'
_diffrn_measurement_method 'rotation method'
_diffrn_radiation_collimation '0.5 mm diameter, monocapillary'
_diffrn_radiation_monochromator 'plane graphite'
_diffrn_radiation_polarisn_norm 0
_diffrn_radiation_type 'Mo K\a'
_diffrn_radiation_wavelength 0.71073
_diffrn_reflns_av_R_equivalents 0.1929
_diffrn_reflns_av_unetI/netI 0.2176
_diffrn_reflns_Laue_measured_fraction_full 0.999
_diffrn_reflns_Laue_measured_fraction_max 0.999
_diffrn_reflns_limit_h_max 12
_diffrn_reflns_limit_h_min -11
_diffrn_reflns_limit_k_max 20
_diffrn_reflns_limit_k_min -20
_diffrn_reflns_limit_l_max 21
_diffrn_reflns_limit_l_min -22
_diffrn_reflns_number 9837
_diffrn_reflns_point_group_measured_fraction_full 0.924
_diffrn_reflns_point_group_measured_fraction_max 0.918
_diffrn_reflns_theta_full 25.242
_diffrn_reflns_theta_max 26.372
_diffrn_reflns_theta_min 2.399
_diffrn_source 'sealed X-ray tube, 12 x 0.4 mm long-fine focus'
_diffrn_source_current 40
_diffrn_source_power 2.00
_diffrn_source_voltage 50
_exptl_absorpt_coefficient_mu 1.720
_exptl_absorpt_correction_T_max 0.9516
_exptl_absorpt_correction_T_min 0.8416
_exptl_absorpt_correction_type numerical
_exptl_absorpt_process_details
;
 'X-SHAPE version 2.05 and X-RED32 version 1.10,
STOE & Cie GmbH: Darmstadt, Germany, 2004.'
;
_exptl_crystal_colour yellow
_exptl_crystal_colour_primary yellow
_exptl_crystal_density_diffrn 1.409
_exptl_crystal_description block
_exptl_crystal_F_000 1272
_exptl_crystal_size_max 0.5
_exptl_crystal_size_mid 0.33
_exptl_crystal_size_min 0.2
_refine_diff_density_max 0.841
_refine_diff_density_min -0.767
_refine_diff_density_rms 0.119
_refine_ls_abs_structure_details
;
 Classical Flack method preferred over Parsons because s.u. lower.
;
_refine_ls_abs_structure_Flack -0.08(5)
_refine_ls_extinction_method none
_refine_ls_goodness_of_fit_ref 0.872
_refine_ls_hydrogen_treatment constr
_refine_ls_matrix_type full
_refine_ls_number_parameters 337
_refine_ls_number_reflns 5401
_refine_ls_number_restraints 710
_refine_ls_restrained_S_all 0.822
_refine_ls_R_factor_all 0.1865
_refine_ls_R_factor_gt 0.0852
_refine_ls_shift/su_max 0.000
_refine_ls_shift/su_mean 0.000
_refine_ls_structure_factor_coef Fsqd
_refine_ls_weighting_details 'w=1/[\s^2^(Fo^2^)+(0.1080P)^2^] where P=(Fo^2^+2Fc^2^)/3'
_refine_ls_weighting_scheme calc
_refine_ls_wR_factor_gt 0.1881
_refine_ls_wR_factor_ref 0.2392
_reflns_Friedel_coverage 0.835
_reflns_Friedel_fraction_full 0.849
_reflns_Friedel_fraction_max 0.837
_reflns_number_gt 2199
_reflns_number_total 5401
_reflns_threshold_expression 'I > 2\s(I)'
_cod_data_source_file d5dt01025j3.cif
_cod_data_source_block MnGeHPh2_N2_trans
_cod_depositor_comments 'Adding full bibliography for 7718858--7718867.cif.'
_cod_original_cell_volume 2879.9(11)
_cod_database_code 7718863
_shelx_shelxl_version_number 2018/3
_shelx_space_group_comment
;
The symmetry employed for this shelxl refinement is uniquely defined
by the following loop, which should always be used as a source of
symmetry information in preference to the above space-group names.
They are only intended as comments.
;
_shelx_estimated_absorpt_t_max 0.725
_shelx_estimated_absorpt_t_min 0.480
_olex2_refinement_description
;
1. Fixed Uiso
 At 1.2 times of:
  All C(H) groups, All C(H,H) groups
 At 1.5 times of:
  All C(H,H,H) groups
2. Restrained distances
 Ge1-C1 \\sim Ge1-C7 \\sim Ge1A-C7A \\sim Ge1A-C1A
 with sigma of 0.02
 Mn1-Ge1A \\sim Mn1-Ge1
 with sigma of 0.005
 C7A-C8A \\sim C8A-C9A \\sim C9A-C10A \\sim C10A-C11A \\sim C11A-C12A \\sim
C12A-C7A \\sim C7-C8 \\sim C8-
 C9 \\sim C9-C10 \\sim C10-C11 \\sim C11-C12 \\sim C12-C7 \\sim C1-C2 \\sim
C2-C3 \\sim C3-C4 \\sim C4-C5 \\sim C5-
 C6 \\sim C6-C1 \\sim C1A-C2A \\sim C2A-C3A \\sim C3A-C4A \\sim C4A-C5A \\sim
C5A-C6A \\sim C6A-C1A
 with sigma of 0.005
 C7-C10 \\sim C8-C11 \\sim C9-C12 \\sim C7A-C10A \\sim C8A-C11A \\sim C9A-C12A
\\sim C1-C4 \\sim C2-C5 
 C3-C6 \\sim C1A-C4A \\sim C2A-C5A \\sim C3A-C6A
 with sigma of 0.005
3. Restrained planarity
 C7A, C8A, C9A, C10A, C11A, C12A
 with sigma of 0.1
 C7, C8, C9, C10, C11, C12
 with sigma of 0.1
 C1A, C2A, C3A, C4A, C5A, C6A
 with sigma of 0.1
 C1, C2, C3, C4, C5, C6
 with sigma of 0.1
4. Uiso/Uaniso restraints and constraints
Uanis(Ge1A) = Uanis(Ge1)
Uanis(C7A) = Uanis(C7)
Uanis(C8A) = Uanis(C8)
Uanis(C9A) = Uanis(C9)
Uanis(C10A) = Uanis(C10)
Uanis(C11A) = Uanis(C11)
Uanis(C12A) = Uanis(C12)
Uanis(C1) = Uanis(C1A)
Uanis(C2A) = Uanis(C2)
Uanis(C3A) = Uanis(C3)
Uanis(C4A) = Uanis(C4)
Uanis(C5A) = Uanis(C5)
Uanis(C6A) = Uanis(C6)
5. Rigid body (RIGU) restrains
 All non-hydrogen atoms
 with sigma for 1-2 distances of 0.004 and sigma for 1-3 distances of 0.004
6. Others
 Sof(Ge1A)=Sof(C1A)=Sof(C2A)=Sof(H2A)=Sof(C3A)=Sof(H3A)=Sof(C4A)=Sof(H4A)=
 Sof(C5A)=Sof(H5A)=Sof(C6A)=Sof(H6A)=Sof(C7A)=Sof(C8A)=Sof(H8A)=Sof(C9A)=
 Sof(H9A)=Sof(C10A)=Sof(H10A)=Sof(C11A)=Sof(H11A)=Sof(C12A)=Sof(H12A)=1-FVAR(1)
 Sof(Ge1)=Sof(C1)=Sof(C2)=Sof(H2)=Sof(C3)=Sof(H3)=Sof(C4)=Sof(H4)=Sof(C5)=
 Sof(H5)=Sof(C6)=Sof(H6)=Sof(C7)=Sof(C8)=Sof(H8)=Sof(C9)=Sof(H9)=Sof(C10)=
 Sof(H10)=Sof(C11)=Sof(H11)=Sof(C12)=Sof(H12)=FVAR(1)
7.a Secondary CH2 refined with riding coordinates:
 C15(H15A,H15B), C16(H16A,H16B), C21(H21A,H21B), C22(H22A,H22B)
7.b Aromatic/amide H refined with riding coordinates:
 C2(H2), C3(H3), C4(H4), C5(H5), C6(H6), C8(H8), C9(H9), C10(H10), C11(H11),
 C12(H12), C2A(H2A), C3A(H3A), C4A(H4A), C5A(H5A), C6A(H6A), C8A(H8A), C9A(H9A),
  C10A(H10A), C11A(H11A), C12A(H12A)
7.c Idealised Me refined as rotating group:
 C13(H13A,H13B,H13C), C14(H14A,H14B,H14C), C17(H17A,H17B,H17C), C18(H18A,H18B,
 H18C), C19(H19A,H19B,H19C), C20(H20A,H20B,H20C), C23(H23A,H23B,H23C), C24(H24A,
 H24B,H24C)
;
_olex2_submission_special_instructions 'No special instructions were received'

loop_
_space_group_symop_operation_xyz
'x, y, z'
'x, -y, z+1/2'
'x+1/2, y+1/2, z'
'x+1/2, -y+1/2, z+1/2'

loop_
_atom_site_label
_atom_site_type_symbol
_atom_site_fract_x
_atom_site_fract_y
_atom_site_fract_z
_atom_site_U_iso_or_equiv
_atom_site_adp_type
_atom_site_occupancy
_atom_site_site_symmetry_order
_atom_site_calc_flag
_atom_site_refinement_flags_posn
_atom_site_refinement_flags_adp
_atom_site_refinement_flags_occupancy
_atom_site_disorder_assembly
_atom_site_disorder_group
Mn1 Mn 0.6191(7) 0.4332(2) 0.5596(5) 0.0505(8) Uani 1 1 d D . . . .
P1 P 0.6099(9) 0.3215(4) 0.6321(6) 0.0675(17) Uani 1 1 d . . . . .
P2 P 0.4216(9) 0.4671(4) 0.5824(6) 0.0615(15) Uani 1 1 d . . . . .
P3 P 0.6389(9) 0.5499(4) 0.4952(6) 0.0662(17) Uani 1 1 d . . . . .
P4 P 0.8164(9) 0.4014(4) 0.5365(5) 0.0578(15) Uani 1 1 d . . . . .
N1 N 0.7047(19) 0.4840(13) 0.6489(12) 0.075(6) Uani 1 1 d . . . . .
N2 N 0.759(2) 0.5134(14) 0.7072(13) 0.093(7) Uani 1 1 d . . . . .
C13 C 0.746(3) 0.303(2) 0.7192(19) 0.158(17) Uani 1 1 d . . . . .
H13A H 0.755583 0.350129 0.754278 0.238 Uiso 1 1 calc R U . . .
H13B H 0.829458 0.294107 0.704643 0.238 Uiso 1 1 calc R U . . .
H13C H 0.725177 0.253843 0.745950 0.238 Uiso 1 1 calc R U . . .
C14 C 0.591(4) 0.2160(18) 0.594(2) 0.135(12) Uani 1 1 d . . . . .
H14A H 0.571374 0.179135 0.632799 0.203 Uiso 1 1 calc R U . . .
H14B H 0.674190 0.198791 0.582153 0.203 Uiso 1 1 calc R U . . .
H14C H 0.516516 0.213995 0.545676 0.203 Uiso 1 1 calc R U . . .
C15 C 0.466(2) 0.3258(18) 0.6718(14) 0.085(7) Uani 1 1 d . . . . .
H15A H 0.432647 0.269571 0.676446 0.101 Uiso 1 1 calc R U . . .
H15B H 0.492885 0.350327 0.724797 0.101 Uiso 1 1 calc R U . . .
C16 C 0.352(2) 0.3771(16) 0.6190(13) 0.072(6) Uani 1 1 d . . . . .
H16A H 0.289371 0.394818 0.648969 0.086 Uiso 1 1 calc R U . . .
H16B H 0.301796 0.343273 0.574399 0.086 Uiso 1 1 calc R U . . .
C17 C 0.430(3) 0.5407(19) 0.6597(16) 0.095(8) Uani 1 1 d . . . . .
H17A H 0.462298 0.593328 0.645294 0.142 Uiso 1 1 calc R U . . .
H17B H 0.491852 0.520733 0.708303 0.142 Uiso 1 1 calc R U . . .
H17C H 0.340208 0.547916 0.667287 0.142 Uiso 1 1 calc R U . . .
C18 C 0.278(2) 0.5092(15) 0.5141(14) 0.074(7) Uani 1 1 d . . . . .
H18A H 0.200150 0.506114 0.535803 0.110 Uiso 1 1 calc R U . . .
H18B H 0.258534 0.477952 0.465163 0.110 Uiso 1 1 calc R U . . .
H18C H 0.295123 0.566558 0.503821 0.110 Uiso 1 1 calc R U . . .
C19 C 0.678(4) 0.6418(15) 0.5565(19) 0.113(10) Uani 1 1 d . . . . .
H19A H 0.692147 0.688259 0.524732 0.170 Uiso 1 1 calc R U . . .
H19B H 0.759571 0.632303 0.599089 0.170 Uiso 1 1 calc R U . . .
H19C H 0.602772 0.653940 0.578564 0.170 Uiso 1 1 calc R U . . .
C20 C 0.508(4) 0.596(2) 0.420(2) 0.141(13) Uani 1 1 d . . . . .
H20A H 0.543179 0.644269 0.399478 0.212 Uiso 1 1 calc R U . . .
H20B H 0.434380 0.612675 0.441971 0.212 Uiso 1 1 calc R U . . .
H20C H 0.474143 0.556387 0.377897 0.212 Uiso 1 1 calc R U . . .
C21 C 0.786(3) 0.5450(14) 0.4532(16) 0.074(6) Uani 1 1 d . . . . .
H21A H 0.759023 0.567496 0.399428 0.088 Uiso 1 1 calc R U . . .
H21B H 0.858880 0.579991 0.484892 0.088 Uiso 1 1 calc R U . . .
C22 C 0.839(2) 0.4599(14) 0.4507(13) 0.062(5) Uani 1 1 d . . . . .
H22A H 0.935374 0.461955 0.452374 0.074 Uiso 1 1 calc R U . . .
H22B H 0.789562 0.432455 0.401508 0.074 Uiso 1 1 calc R U . . .
C23 C 0.966(2) 0.4351(17) 0.6112(14) 0.081(7) Uani 1 1 d . . . . .
H23A H 0.958611 0.493929 0.620792 0.122 Uiso 1 1 calc R U . . .
H23B H 1.045818 0.424897 0.593163 0.122 Uiso 1 1 calc R U . . .
H23C H 0.972781 0.404717 0.659721 0.122 Uiso 1 1 calc R U . . .
C24 C 0.875(2) 0.3009(14) 0.5196(13) 0.074(6) Uani 1 1 d . . . . .
H24A H 0.894929 0.269034 0.568174 0.112 Uiso 1 1 calc R U . . .
H24B H 0.957365 0.306078 0.502299 0.112 Uiso 1 1 calc R U . . .
H24C H 0.805941 0.272831 0.479074 0.112 Uiso 1 1 calc R U . . .
Ge1 Ge 0.5143(7) 0.38302(19) 0.4227(5) 0.0460(7) Uani 0.679(4) 1 d D . P A 1
C1 C 0.3128(16) 0.3712(18) 0.3757(16) 0.042(5) Uani 0.679(4) 1 d D . P A 1
C2 C 0.2413(19) 0.4242(17) 0.3184(16) 0.058(6) Uani 0.679(4) 1 d D . P A 1
H2 H 0.289633 0.464489 0.298474 0.069 Uiso 0.679(4) 1 calc R U P A 1
C3 C 0.103(2) 0.4212(16) 0.2888(17) 0.057(7) Uani 0.679(4) 1 d D . P A 1
H3 H 0.055940 0.458055 0.249225 0.068 Uiso 0.679(4) 1 calc R U P A 1
C4 C 0.0357(16) 0.3620(16) 0.3196(16) 0.055(7) Uani 0.679(4) 1 d D . P A 1
H4 H -0.059719 0.360306 0.301925 0.066 Uiso 0.679(4) 1 calc R U P A 1
C5 C 0.101(2) 0.3051(18) 0.3748(17) 0.066(8) Uani 0.679(4) 1 d D . P A 1
H5 H 0.053444 0.262502 0.392166 0.079 Uiso 0.679(4) 1 calc R U P A 1
C6 C 0.2391(19) 0.3135(18) 0.4036(17) 0.055(7) Uani 0.679(4) 1 d D . P A 1
H6 H 0.285450 0.277849 0.444370 0.066 Uiso 0.679(4) 1 calc R U P A 1
C7 C 0.575(4) 0.2858(13) 0.3698(19) 0.052(5) Uani 0.679(4) 1 d D . P A 1
C8 C 0.544(3) 0.2053(14) 0.3824(17) 0.055(7) Uani 0.679(4) 1 d D . P A 1
H8 H 0.490131 0.195737 0.417364 0.067 Uiso 0.679(4) 1 calc R U P A 1
C9 C 0.585(2) 0.1377(14) 0.3476(16) 0.056(7) Uani 0.679(4) 1 d D . P A 1
H9 H 0.559607 0.083347 0.356758 0.068 Uiso 0.679(4) 1 calc R U P A 1
C10 C 0.665(3) 0.1548(12) 0.2985(16) 0.059(7) Uani 0.679(4) 1 d D . P A 1
H10 H 0.700084 0.109788 0.276401 0.071 Uiso 0.679(4) 1 calc R U P A 1
C11 C 0.697(3) 0.2331(14) 0.2793(15) 0.055(6) Uani 0.679(4) 1 d D . P A 1
H11 H 0.749810 0.242661 0.243830 0.065 Uiso 0.679(4) 1 calc R U P A 1
C12 C 0.648(3) 0.2965(14) 0.3154(17) 0.058(7) Uani 0.679(4) 1 d D . P A 1
H12 H 0.664892 0.351031 0.302063 0.070 Uiso 0.679(4) 1 calc R U P A 1
Ge1A Ge 0.4816(8) 0.3352(4) 0.4578(5) 0.0460(7) Uani 0.321(4) 1 d D . P A 2
C1A C 0.294(3) 0.363(4) 0.391(3) 0.042(5) Uani 0.321(4) 1 d D . P A 2
C2A C 0.282(4) 0.415(4) 0.328(3) 0.058(6) Uani 0.321(4) 1 d D . P A 2
H2A H 0.357443 0.442444 0.319363 0.069 Uiso 0.321(4) 1 calc R U P A 2
C3A C 0.154(4) 0.426(4) 0.278(3) 0.057(7) Uani 0.321(4) 1 d D . P A 2
H3A H 0.143143 0.461423 0.234411 0.068 Uiso 0.321(4) 1 calc R U P A 2
C4A C 0.041(3) 0.388(4) 0.290(3) 0.055(7) Uani 0.321(4) 1 d D . P A 2
H4A H -0.045900 0.396908 0.255253 0.066 Uiso 0.321(4) 1 calc R U P A 2
C5A C 0.060(4) 0.336(4) 0.353(3) 0.066(8) Uani 0.321(4) 1 d D . P A 2
H5A H -0.016021 0.310199 0.363304 0.079 Uiso 0.321(4) 1 calc R U P A 2
C6A C 0.186(4) 0.319(4) 0.403(3) 0.055(7) Uani 0.321(4) 1 d D . P A 2
H6A H 0.198155 0.279473 0.443562 0.066 Uiso 0.321(4) 1 calc R U P A 2
C7A C 0.566(7) 0.281(3) 0.381(3) 0.052(5) Uani 0.321(4) 1 d D . P A 2
C8A C 0.579(6) 0.197(3) 0.389(3) 0.055(7) Uani 0.321(4) 1 d D . P A 2
H8A H 0.549901 0.170372 0.429372 0.067 Uiso 0.321(4) 1 calc R U P A 2
C9A C 0.633(6) 0.149(3) 0.340(3) 0.056(7) Uani 0.321(4) 1 d D . P A 2
H9A H 0.639995 0.091447 0.346206 0.068 Uiso 0.321(4) 1 calc R U P A 2
C10A C 0.676(6) 0.190(3) 0.283(3) 0.059(7) Uani 0.321(4) 1 d D . P A 2
H10A H 0.714594 0.158276 0.249478 0.071 Uiso 0.321(4) 1 calc R U P A 2
C11A C 0.666(5) 0.274(3) 0.273(3) 0.055(6) Uani 0.321(4) 1 d D . P A 2
H11A H 0.698878 0.300494 0.234231 0.065 Uiso 0.321(4) 1 calc R U P A 2
C12A C 0.604(6) 0.317(3) 0.321(3) 0.058(7) Uani 0.321(4) 1 d D . P A 2
H12A H 0.588606 0.374339 0.311184 0.070 Uiso 0.321(4) 1 calc R U P A 2

loop_
_atom_site_aniso_label
_atom_site_aniso_U_11
_atom_site_aniso_U_22
_atom_site_aniso_U_33
_atom_site_aniso_U_23
_atom_site_aniso_U_13
_atom_site_aniso_U_12
Mn1 0.0386(14) 0.073(2) 0.0392(16) -0.0010(14) 0.0096(11) 0.0037(14)
P1 0.051(3) 0.089(5) 0.064(4) 0.016(3) 0.018(3) 0.000(3)
P2 0.047(3) 0.093(4) 0.046(3) 0.000(3) 0.015(2) 0.006(3)
P3 0.052(3) 0.085(5) 0.062(4) 0.011(3) 0.016(3) 0.004(3)
P4 0.040(3) 0.085(4) 0.046(3) -0.002(3) 0.007(2) -0.002(3)
N1 0.043(9) 0.108(16) 0.066(11) -0.025(10) 0.002(8) 0.002(10)
N2 0.077(14) 0.116(17) 0.073(13) -0.044(12) -0.001(10) 0.008(12)
C13 0.067(15) 0.23(4) 0.14(3) 0.12(2) -0.045(18) -0.05(2)
C14 0.22(4) 0.09(2) 0.14(3) 0.028(18) 0.12(2) 0.00(2)
C15 0.069(13) 0.13(2) 0.049(15) 0.016(12) 0.002(11) 0.020(13)
C16 0.042(11) 0.123(16) 0.046(12) 0.009(11) 0.005(9) 0.017(11)
C17 0.066(16) 0.15(2) 0.072(16) -0.037(17) 0.026(12) 0.006(15)
C18 0.077(15) 0.090(17) 0.053(13) 0.001(11) 0.016(11) 0.030(13)
C19 0.18(3) 0.062(17) 0.13(2) 0.020(15) 0.09(2) 0.007(17)
C20 0.095(18) 0.16(3) 0.15(2) 0.10(2) 0.002(18) 0.00(2)
C21 0.075(14) 0.078(13) 0.070(15) -0.004(11) 0.024(12) -0.021(11)
C22 0.049(11) 0.092(13) 0.051(11) -0.008(10) 0.025(9) -0.007(10)
C23 0.041(12) 0.14(2) 0.064(13) 0.004(13) 0.010(10) 0.004(12)
C24 0.052(12) 0.123(17) 0.045(13) 0.010(11) 0.006(10) 0.008(12)
Ge1 0.0350(12) 0.0571(18) 0.0437(15) 0.0013(14) 0.0069(10) -0.0010(13)
C1 0.037(8) 0.060(13) 0.025(12) -0.013(8) 0.003(7) 0.004(8)
C2 0.031(11) 0.092(16) 0.039(12) 0.009(9) -0.007(10) -0.003(12)
C3 0.033(12) 0.073(15) 0.051(14) 0.001(10) -0.011(11) -0.009(13)
C4 0.039(10) 0.08(2) 0.044(18) 0.001(11) 0.000(10) -0.004(10)
C5 0.038(11) 0.11(2) 0.049(17) 0.017(12) 0.004(11) 0.002(12)
C6 0.038(11) 0.082(16) 0.042(12) 0.008(10) 0.004(12) 0.002(13)
C7 0.026(9) 0.070(9) 0.053(13) 0.014(9) -0.005(8) 0.008(8)
C8 0.036(19) 0.070(9) 0.054(13) 0.000(9) 0.001(13) -0.001(10)
C9 0.043(19) 0.065(11) 0.052(13) -0.004(9) -0.002(11) -0.005(12)
C10 0.053(14) 0.073(15) 0.043(14) 0.007(12) -0.002(9) 0.015(13)
C11 0.039(15) 0.073(16) 0.042(13) 0.009(13) -0.006(10) 0.016(13)
C12 0.05(2) 0.072(14) 0.047(13) 0.003(11) 0.004(11) 0.006(12)
Ge1A 0.0350(12) 0.0571(18) 0.0437(15) 0.0013(14) 0.0069(10) -0.0010(13)
C1A 0.037(8) 0.060(13) 0.025(12) -0.013(8) 0.003(7) 0.004(8)
C2A 0.031(11) 0.092(16) 0.039(12) 0.009(9) -0.007(10) -0.003(12)
C3A 0.033(12) 0.073(15) 0.051(14) 0.001(10) -0.011(11) -0.009(13)
C4A 0.039(10) 0.08(2) 0.044(18) 0.001(11) 0.000(10) -0.004(10)
C5A 0.038(11) 0.11(2) 0.049(17) 0.017(12) 0.004(11) 0.002(12)
C6A 0.038(11) 0.082(16) 0.042(12) 0.008(10) 0.004(12) 0.002(13)
C7A 0.026(9) 0.070(9) 0.053(13) 0.014(9) -0.005(8) 0.008(8)
C8A 0.036(19) 0.070(9) 0.054(13) 0.000(9) 0.001(13) -0.001(10)
C9A 0.043(19) 0.065(11) 0.052(13) -0.004(9) -0.002(11) -0.005(12)
C10A 0.053(14) 0.073(15) 0.043(14) 0.007(12) -0.002(9) 0.015(13)
C11A 0.039(15) 0.073(16) 0.042(13) 0.009(13) -0.006(10) 0.016(13)
C12A 0.05(2) 0.072(14) 0.047(13) 0.003(11) 0.004(11) 0.006(12)

loop_
_atom_type_symbol
_atom_type_description
_atom_type_scat_dispersion_real
_atom_type_scat_dispersion_imag
_atom_type_scat_source
C C 0.0033 0.0016 'International Tables Vol C Tables 4.2.6.8 and 6.1.1.4'
H H 0.0000 0.0000 'International Tables Vol C Tables 4.2.6.8 and 6.1.1.4'
Ge Ge 0.1547 1.8001 'International Tables Vol C Tables 4.2.6.8 and 6.1.1.4'
Mn Mn 0.3368 0.7283 'International Tables Vol C Tables 4.2.6.8 and 6.1.1.4'
N N 0.0061 0.0033 'International Tables Vol C Tables 4.2.6.8 and 6.1.1.4'
P P 0.1023 0.0942 'International Tables Vol C Tables 4.2.6.8 and 6.1.1.4'

loop_
_exptl_crystal_face_index_h
_exptl_crystal_face_index_k
_exptl_crystal_face_index_l
_exptl_crystal_face_perp_dist
-1 1 2 0.1369
-1 -7 3 0.0530
6 -7 -15 0.1934
2 7 -6 0.1079
-3 15 8 0.2092
7 -11 -18 0.1817
-8 7 20 0.1368
-4 -2 -19 0.1499
-13 9 12 0.2162
3 -5 17 0.1725
20 -19 -5 0.2988
-1 0 10 0.1460

loop_
_geom_angle_atom_site_label_1
_geom_angle_atom_site_label_2
_geom_angle_atom_site_label_3
_geom_angle
_geom_angle_site_symmetry_1
_geom_angle_site_symmetry_3
_geom_angle_publ_flag
P1 Mn1 P2 85.1(2) . . ?
P1 Mn1 P3 175.5(3) . . ?
P1 Mn1 P4 95.7(2) . . ?
P1 Mn1 Ge1 102.5(2) . . ?
P1 Mn1 Ge1A 78.2(3) . . ?
P2 Mn1 P3 95.5(2) . . ?
P2 Mn1 Ge1 94.64(19) . . ?
P2 Mn1 Ge1A 85.6(2) . . ?
P3 Mn1 Ge1 81.9(2) . . ?
P3 Mn1 Ge1A 106.3(2) . . ?
P4 Mn1 P2 179.1(3) . . ?
P4 Mn1 P3 83.7(2) . . ?
P4 Mn1 Ge1 85.51(18) . . ?
P4 Mn1 Ge1A 94.9(2) . . ?
N1 Mn1 P1 87.5(7) . . ?
N1 Mn1 P2 88.9(6) . . ?
N1 Mn1 P3 88.1(7) . . ?
N1 Mn1 P4 90.8(6) . . ?
N1 Mn1 Ge1 169.7(7) . . ?
N1 Mn1 Ge1A 165.0(7) . . ?
C13 P1 Mn1 118.9(10) . . ?
C13 P1 C14 98.0(18) . . ?
C13 P1 C15 101.6(14) . . ?
C14 P1 Mn1 124.2(10) . . ?
C15 P1 Mn1 111.0(9) . . ?
C15 P1 C14 99.4(15) . . ?
C16 P2 Mn1 109.1(7) . . ?
C17 P2 Mn1 116.1(8) . . ?
C17 P2 C16 101.9(13) . . ?
C18 P2 Mn1 126.9(8) . . ?
C18 P2 C16 102.5(11) . . ?
C18 P2 C17 96.9(12) . . ?
C19 P3 Mn1 115.1(9) . . ?
C19 P3 C21 101.7(12) . . ?
C20 P3 Mn1 125.3(11) . . ?
C20 P3 C19 95.7(18) . . ?
C20 P3 C21 104.7(16) . . ?
C21 P3 Mn1 111.2(8) . . ?
C22 P4 Mn1 110.6(7) . . ?
C23 P4 Mn1 115.3(8) . . ?
C23 P4 C22 99.9(11) . . ?
C24 P4 Mn1 127.2(8) . . ?
C24 P4 C22 101.9(10) . . ?
C24 P4 C23 97.9(11) . . ?
N2 N1 Mn1 177(2) . . ?
P1 C13 H13A 109.5 . . ?
P1 C13 H13B 109.5 . . ?
P1 C13 H13C 109.5 . . ?
H13A C13 H13B 109.5 . . ?
H13A C13 H13C 109.5 . . ?
H13B C13 H13C 109.5 . . ?
P1 C14 H14A 109.5 . . ?
P1 C14 H14B 109.5 . . ?
P1 C14 H14C 109.5 . . ?
H14A C14 H14B 109.5 . . ?
H14A C14 H14C 109.5 . . ?
H14B C14 H14C 109.5 . . ?
P1 C15 H15A 109.5 . . ?
P1 C15 H15B 109.5 . . ?
H15A C15 H15B 108.1 . . ?
C16 C15 P1 110.7(16) . . ?
C16 C15 H15A 109.5 . . ?
C16 C15 H15B 109.5 . . ?
P2 C16 H16A 109.6 . . ?
P2 C16 H16B 109.6 . . ?
C15 C16 P2 110.4(17) . . ?
C15 C16 H16A 109.6 . . ?
C15 C16 H16B 109.6 . . ?
H16A C16 H16B 108.1 . . ?
P2 C17 H17A 109.5 . . ?
P2 C17 H17B 109.5 . . ?
P2 C17 H17C 109.5 . . ?
H17A C17 H17B 109.5 . . ?
H17A C17 H17C 109.5 . . ?
H17B C17 H17C 109.5 . . ?
P2 C18 H18A 109.5 . . ?
P2 C18 H18B 109.5 . . ?
P2 C18 H18C 109.5 . . ?
H18A C18 H18B 109.5 . . ?
H18A C18 H18C 109.5 . . ?
H18B C18 H18C 109.5 . . ?
P3 C19 H19A 109.5 . . ?
P3 C19 H19B 109.5 . . ?
P3 C19 H19C 109.5 . . ?
H19A C19 H19B 109.5 . . ?
H19A C19 H19C 109.5 . . ?
H19B C19 H19C 109.5 . . ?
P3 C20 H20A 109.5 . . ?
P3 C20 H20B 109.5 . . ?
P3 C20 H20C 109.5 . . ?
H20A C20 H20B 109.5 . . ?
H20A C20 H20C 109.5 . . ?
H20B C20 H20C 109.5 . . ?
P3 C21 H21A 108.9 . . ?
P3 C21 H21B 108.9 . . ?
H21A C21 H21B 107.7 . . ?
C22 C21 P3 113.3(15) . . ?
C22 C21 H21A 108.9 . . ?
C22 C21 H21B 108.9 . . ?
P4 C22 H22A 109.9 . . ?
P4 C22 H22B 109.9 . . ?
C21 C22 P4 108.8(15) . . ?
C21 C22 H22A 109.9 . . ?
C21 C22 H22B 109.9 . . ?
H22A C22 H22B 108.3 . . ?
P4 C23 H23A 109.5 . . ?
P4 C23 H23B 109.5 . . ?
P4 C23 H23C 109.5 . . ?
H23A C23 H23B 109.5 . . ?
H23A C23 H23C 109.5 . . ?
H23B C23 H23C 109.5 . . ?
P4 C24 H24A 109.5 . . ?
P4 C24 H24B 109.5 . . ?
P4 C24 H24C 109.5 . . ?
H24A C24 H24B 109.5 . . ?
H24A C24 H24C 109.5 . . ?
H24B C24 H24C 109.5 . . ?
C1 Ge1 Mn1 123.5(9) . . ?
C7 Ge1 Mn1 126.6(11) . . ?
C7 Ge1 C1 98.5(15) . . ?
C2 C1 Ge1 121.7(14) . . ?
C2 C1 C6 116.8(17) . . ?
C6 C1 Ge1 121.3(13) . . ?
C1 C2 H2 118.4 . . ?
C1 C2 C3 123.2(17) . . ?
C3 C2 H2 118.4 . . ?
C2 C3 H3 121.6 . . ?
C4 C3 C2 116.8(17) . . ?
C4 C3 H3 121.6 . . ?
C3 C4 H4 118.4 . . ?
C3 C4 C5 123.2(17) . . ?
C5 C4 H4 118.4 . . ?
C4 C5 H5 121.6 . . ?
C6 C5 C4 116.8(17) . . ?
C6 C5 H5 121.6 . . ?
C1 C6 H6 118.4 . . ?
C5 C6 C1 123.1(17) . . ?
C5 C6 H6 118.4 . . ?
C8 C7 Ge1 123.4(16) . . ?
C8 C7 C12 115.3(18) . . ?
C12 C7 Ge1 121.3(15) . . ?
C7 C8 H8 117.7 . . ?
C7 C8 C9 124.6(18) . . ?
C9 C8 H8 117.7 . . ?
C8 C9 H9 122.3 . . ?
C10 C9 C8 115.4(18) . . ?
C10 C9 H9 122.3 . . ?
C9 C10 H10 117.8 . . ?
C9 C10 C11 124.5(18) . . ?
C11 C10 H10 117.8 . . ?
C10 C11 H11 122.3 . . ?
C10 C11 C12 115.4(18) . . ?
C12 C11 H11 122.3 . . ?
C7 C12 H12 117.7 . . ?
C11 C12 C7 124.6(18) . . ?
C11 C12 H12 117.7 . . ?
C1A Ge1A Mn1 123(2) . . ?
C7A Ge1A Mn1 120(2) . . ?
C7A Ge1A C1A 103(3) . . ?
C2A C1A Ge1A 118(3) . . ?
C6A C1A Ge1A 118(3) . . ?
C6A C1A C2A 123(3) . . ?
C1A C2A H2A 121.4 . . ?
C1A C2A C3A 117(3) . . ?
C3A C2A H2A 121.4 . . ?
C2A C3A H3A 118.6 . . ?
C4A C3A C2A 123(3) . . ?
C4A C3A H3A 118.6 . . ?
C3A C4A H4A 121.4 . . ?
C3A C4A C5A 117(3) . . ?
C5A C4A H4A 121.4 . . ?
C4A C5A H5A 118.6 . . ?
C6A C5A C4A 123(3) . . ?
C6A C5A H5A 118.6 . . ?
C1A C6A C5A 117(3) . . ?
C1A C6A H6A 121.5 . . ?
C5A C6A H6A 121.5 . . ?
C8A C7A Ge1A 115(3) . . ?
C8A C7A C12A 117(3) . . ?
C12A C7A Ge1A 128(3) . . ?
C7A C8A H8A 118.7 . . ?
C7A C8A C9A 123(3) . . ?
C9A C8A H8A 118.7 . . ?
C8A C9A H9A 121.3 . . ?
C8A C9A C10A 117(3) . . ?
C10A C9A H9A 121.3 . . ?
C9A C10A H10A 118.7 . . ?
C11A C10A C9A 123(3) . . ?
C11A C10A H10A 118.7 . . ?
C10A C11A H11A 121.3 . . ?
C10A C11A C12A 117(3) . . ?
C12A C11A H11A 121.3 . . ?
C7A C12A H12A 118.8 . . ?
C11A C12A C7A 122(3) . . ?
C11A C12A H12A 118.8 . . ?

loop_
_geom_bond_atom_site_label_1
_geom_bond_atom_site_label_2
_geom_bond_distance
_geom_bond_site_symmetry_2
_geom_bond_publ_flag
Mn1 P1 2.247(7) . ?
Mn1 P2 2.255(6) . ?
Mn1 P3 2.259(7) . ?
Mn1 P4 2.247(6) . ?
Mn1 N1 1.795(19) . ?
Mn1 Ge1 2.514(4) . ?
Mn1 Ge1A 2.537(6) . ?
P1 C13 1.81(2) . ?
P1 C14 1.84(3) . ?
P1 C15 1.82(2) . ?
P2 C16 1.83(3) . ?
P2 C17 1.81(2) . ?
P2 C18 1.78(2) . ?
P3 C19 1.83(3) . ?
P3 C20 1.79(3) . ?
P3 C21 1.87(2) . ?
P4 C22 1.86(2) . ?
P4 C23 1.82(2) . ?
P4 C24 1.80(2) . ?
N1 N2 1.14(2) . ?
C13 H13A 0.9800 . ?
C13 H13B 0.9800 . ?
C13 H13C 0.9800 . ?
C14 H14A 0.9800 . ?
C14 H14B 0.9800 . ?
C14 H14C 0.9800 . ?
C15 H15A 0.9900 . ?
C15 H15B 0.9900 . ?
C15 C16 1.53(3) . ?
C16 H16A 0.9900 . ?
C16 H16B 0.9900 . ?
C17 H17A 0.9800 . ?
C17 H17B 0.9800 . ?
C17 H17C 0.9800 . ?
C18 H18A 0.9800 . ?
C18 H18B 0.9800 . ?
C18 H18C 0.9800 . ?
C19 H19A 0.9800 . ?
C19 H19B 0.9800 . ?
C19 H19C 0.9800 . ?
C20 H20A 0.9800 . ?
C20 H20B 0.9800 . ?
C20 H20C 0.9800 . ?
C21 H21A 0.9900 . ?
C21 H21B 0.9900 . ?
C21 C22 1.50(3) . ?
C22 H22A 0.9900 . ?
C22 H22B 0.9900 . ?
C23 H23A 0.9800 . ?
C23 H23B 0.9800 . ?
C23 H23C 0.9800 . ?
C24 H24A 0.9800 . ?
C24 H24B 0.9800 . ?
C24 H24C 0.9800 . ?
Ge1 C1 2.030(15) . ?
Ge1 C7 2.027(17) . ?
C1 C2 1.385(8) . ?
C1 C6 1.385(8) . ?
C2 H2 0.9500 . ?
C2 C3 1.386(8) . ?
C3 H3 0.9500 . ?
C3 C4 1.385(8) . ?
C4 H4 0.9500 . ?
C4 C5 1.385(8) . ?
C5 H5 0.9500 . ?
C5 C6 1.385(8) . ?
C6 H6 0.9500 . ?
C7 C8 1.385(8) . ?
C7 C12 1.387(8) . ?
C8 H8 0.9500 . ?
C8 C9 1.386(8) . ?
C9 H9 0.9500 . ?
C9 C10 1.385(8) . ?
C10 H10 0.9500 . ?
C10 C11 1.385(8) . ?
C11 H11 0.9500 . ?
C11 C12 1.386(8) . ?
C12 H12 0.9500 . ?
Ge1A C1A 2.03(2) . ?
Ge1A C7A 2.00(2) . ?
C1A C2A 1.385(8) . ?
C1A C6A 1.385(8) . ?
C2A H2A 0.9500 . ?
C2A C3A 1.386(8) . ?
C3A H3A 0.9500 . ?
C3A C4A 1.385(8) . ?
C4A H4A 0.9500 . ?
C4A C5A 1.385(8) . ?
C5A H5A 0.9500 . ?
C5A C6A 1.385(8) . ?
C6A H6A 0.9500 . ?
C7A C8A 1.385(8) . ?
C7A C12A 1.385(8) . ?
C8A H8A 0.9500 . ?
C8A C9A 1.385(8) . ?
C9A H9A 0.9500 . ?
C9A C10A 1.385(8) . ?
C10A H10A 0.9500 . ?
C10A C11A 1.385(8) . ?
C11A H11A 0.9500 . ?
C11A C12A 1.385(8) . ?
C12A H12A 0.9500 . ?

loop_
_geom_torsion_atom_site_label_1
_geom_torsion_atom_site_label_2
_geom_torsion_atom_site_label_3
_geom_torsion_atom_site_label_4
_geom_torsion
_geom_torsion_site_symmetry_1
_geom_torsion_site_symmetry_2
_geom_torsion_site_symmetry_3
_geom_torsion_site_symmetry_4
_geom_torsion_publ_flag
Mn1 P1 C15 C16 27(2) . . . . ?
Mn1 P2 C16 C15 36.1(18) . . . . ?
Mn1 P3 C21 C22 15(2) . . . . ?
Mn1 P4 C22 C21 38.9(17) . . . . ?
P1 C15 C16 P2 -40(2) . . . . ?
P3 C21 C22 P4 -33(2) . . . . ?
C13 P1 C15 C16 155(2) . . . . ?
C14 P1 C15 C16 -105(2) . . . . ?
C17 P2 C16 C15 -87.2(19) . . . . ?
C18 P2 C16 C15 172.9(17) . . . . ?
C19 P3 C21 C22 138.5(19) . . . . ?
C20 P3 C21 C22 -122(2) . . . . ?
C23 P4 C22 C21 -83.0(17) . . . . ?
C24 P4 C22 C21 176.6(16) . . . . ?
Ge1 C1 C2 C3 -176(3) . . . . ?
Ge1 C1 C6 C5 178(3) . . . . ?
Ge1 C7 C8 C9 -179(3) . . . . ?
Ge1 C7 C12 C11 177(3) . . . . ?
C1 C2 C3 C4 0(2) . . . . ?
C2 C1 C6 C5 2(4) . . . . ?
C2 C3 C4 C5 -3(4) . . . . ?
C3 C4 C5 C6 5(5) . . . . ?
C4 C5 C6 C1 -5(5) . . . . ?
C6 C1 C2 C3 0(2) . . . . ?
C7 C8 C9 C10 1(2) . . . . ?
C8 C7 C12 C11 -5(4) . . . . ?
C8 C9 C10 C11 -4(4) . . . . ?
C9 C10 C11 C12 2(4) . . . . ?
C10 C11 C12 C7 2(4) . . . . ?
C12 C7 C8 C9 3(2) . . . . ?
Ge1A C1A C2A C3A 173(5) . . . . ?
Ge1A C1A C6A C5A -176(6) . . . . ?
Ge1A C7A C8A C9A 179(5) . . . . ?
Ge1A C7A C12A C11A 178(6) . . . . ?
C1A C2A C3A C4A 1(3) . . . . ?
C2A C1A C6A C5A -6(6) . . . . ?
C2A C3A C4A C5A -1(7) . . . . ?
C3A C4A C5A C6A -2(9) . . . . ?
C4A C5A C6A C1A 6(8) . . . . ?
C6A C1A C2A C3A 3(3) . . . . ?
C7A C8A C9A C10A 1(3) . . . . ?
C8A C7A C12A C11A -6(6) . . . . ?
C8A C9A C10A C11A -1(7) . . . . ?
C9A C10A C11A C12A -2(8) . . . . ?
C10A C11A C12A C7A 6(8) . . . . ?
C12A C7A C8A C9A 2(3) . . . . ?
